data_7126055
loop_
_publ_author_name
'Chen, Xu-Ran'
'Yang, Ling'
'Tan, Yu-Ling'
'Yu, Hong'
'Ni, Chun-Yan'
'Niu, Zheng'
'Lang, Jian-Ping'

_publ_section_title
;
 The solvent-induced isomerization of silver thiolate clusters with
 symmetry transformation.
;
_journal_issue 25
_journal_name_full 'Chemical communications (Cambridge, England)'
_journal_page_first 3649
_journal_page_last 3652
_journal_paper_doi 10.1039/d0cc01195a
_journal_volume 56
_journal_year 2020
_chemical_formula_moiety 'C78 H84 Ag12 F30 N8 O20 S6, C4 F6 O4'
_chemical_formula_sum 'C82 H84 Ag12 F36 N8 O24 S6'
_chemical_formula_weight 3736.37
_space_group_crystal_system monoclinic
_space_group_IT_number 14
_space_group_name_Hall '-P 2ybc'
_space_group_name_H-M_alt 'P 1 21/c 1'
_atom_sites_solution_hydrogens geom
_atom_sites_solution_primary dual
_audit_creation_date 2019-12-28
_audit_creation_method
;
Olex2 1.3-alpha
(compiled 2019.10.11 svn.r3662 for OlexSys, GUI svn.r5962)
;
_audit_update_record
;
2019-12-28 deposited with the CCDC.	2020-02-20 downloaded from the CCDC.
;
_cell_angle_alpha 90
_cell_angle_beta 94.930(2)
_cell_angle_gamma 90
_cell_formula_units_Z 2
_cell_length_a 13.8315(8)
_cell_length_b 29.7018(15)
_cell_length_c 16.2995(9)
_cell_measurement_reflns_used 9896
_cell_measurement_temperature 296.15
_cell_measurement_theta_max 25.33
_cell_measurement_theta_min 2.41
_cell_volume 6671.4(6)
_computing_cell_refinement 'SAINT v8.37A (Bruker, 2015)'
_computing_data_reduction 'SAINT v8.37A (Bruker, 2015)'
_computing_molecular_graphics 'Olex2 1.3-alpha (Dolomanov et al., 2009)'
_computing_publication_material 'Olex2 1.3-alpha (Dolomanov et al., 2009)'
_computing_structure_refinement 'ShelXL 2018/3 (Sheldrick, 2015)'
_computing_structure_solution 'SHELXT 2018/2 (Sheldrick, 2018)'
_diffrn_ambient_temperature 296.15
_diffrn_measured_fraction_theta_full 0.999
_diffrn_measured_fraction_theta_max 0.996
_diffrn_measurement_device_type 'Bruker APEX-II CCD'
_diffrn_measurement_method '\f and \w scans'
_diffrn_radiation_type MoK\a
_diffrn_radiation_wavelength 0.71073
_diffrn_reflns_av_R_equivalents 0.0799
_diffrn_reflns_av_unetI/netI 0.0444
_diffrn_reflns_Laue_measured_fraction_full 0.999
_diffrn_reflns_Laue_measured_fraction_max 0.996
_diffrn_reflns_limit_h_max 17
_diffrn_reflns_limit_h_min -17
_diffrn_reflns_limit_k_max 38
_diffrn_reflns_limit_k_min -38
_diffrn_reflns_limit_l_max 21
_diffrn_reflns_limit_l_min -21
_diffrn_reflns_number 166651
_diffrn_reflns_point_group_measured_fraction_full 0.999
_diffrn_reflns_point_group_measured_fraction_max 0.996
_diffrn_reflns_theta_full 25.242
_diffrn_reflns_theta_max 27.569
_diffrn_reflns_theta_min 2.306
_diffrn_source_current 1.0
_diffrn_source_power 0.05
_diffrn_source_voltage 50.0
_diffrn_standards_number 0
_exptl_absorpt_coefficient_mu 1.922
_exptl_absorpt_correction_T_max 0.7456
_exptl_absorpt_correction_T_min 0.5912
_exptl_absorpt_correction_type multi-scan
_exptl_absorpt_process_details
'SADABS-2014/5 (Bruker,2014/5) was used for absorption correction. wR2(int) was 0.1368 before and 0.0716 after correction. The Ratio of minimum to maximum transmission is 0.7929. The \l/2 correction factor is Not present.'
_exptl_crystal_colour colourless
_exptl_crystal_colour_primary colourless
_exptl_crystal_density_diffrn 1.860
_exptl_crystal_description block
_exptl_crystal_F_000 3616
_exptl_crystal_size_max 0.2
_exptl_crystal_size_mid 0.2
_exptl_crystal_size_min 0.15
_refine_diff_density_max 1.541
_refine_diff_density_min -1.395
_refine_diff_density_rms 0.179
_refine_ls_extinction_method none
_refine_ls_goodness_of_fit_ref 1.045
_refine_ls_hydrogen_treatment constr
_refine_ls_matrix_type full
_refine_ls_number_parameters 878
_refine_ls_number_reflns 15365
_refine_ls_number_restraints 270
_refine_ls_restrained_S_all 1.045
_refine_ls_R_factor_all 0.1273
_refine_ls_R_factor_gt 0.0809
_refine_ls_shift/su_max 0.001
_refine_ls_shift/su_mean 0.000
_refine_ls_structure_factor_coef Fsqd
_refine_ls_weighting_details 'w=1/[\s^2^(Fo^2^)+(0.1018P)^2^+74.8381P] where P=(Fo^2^+2Fc^2^)/3'
_refine_ls_weighting_scheme calc
_refine_ls_wR_factor_gt 0.2077
_refine_ls_wR_factor_ref 0.2451
_reflns_Friedel_coverage 0.000
_reflns_number_gt 9981
_reflns_number_total 15365
_reflns_threshold_expression 'I > 2\s(I)'
_cod_data_source_file d0cc01195a2.cif
_cod_data_source_block b191102d
_cod_depositor_comments 'Adding full bibliography for 7126053--7126055.cif.'
_cod_database_code 7126055
_shelx_shelxl_version_number 2018/3
_shelx_space_group_comment
;
The symmetry employed for this shelxl refinement is uniquely defined
by the following loop, which should always be used as a source of
symmetry information in preference to the above space-group names.
They are only intended as comments.
;
_shelx_estimated_absorpt_t_max 0.761
_shelx_estimated_absorpt_t_min 0.700
_olex2_refinement_description
;
1. Fixed Uiso
 At 1.2 times of:
  All C(H) groups, All C(H,H) groups
 At 1.5 times of:
  All C(H,H,H) groups
2. Restrained distances
 O11-C40 = O12-C40
 1.23 with sigma of 0.02
 F10-C35 = F11-C35 = F12-C35 = F10A-C35A = F11A-C35A = F12A-C35A
 1.35 with sigma of 0.02
 C33-C32
 1.5 with sigma of 0.02
 F16-C41 = F17-C41 = F18-C41
 1.35 with sigma of 0.02
 C34-C35A
 1.5 with sigma of 0.02
 C41-C40
 1.5 with sigma of 0.02
 O11A-C40A = O12A-C40A
 1.23 with sigma of 0.02
 C41A-C40A
 1.5 with sigma of 0.02
 F16A-C41A = F17A-C41A = F18A-C41A
 1.35 with sigma of 0.02
 F14A-C37A = F13A-C37A = F15A-C37A
 1.3 with sigma of 0.02
 C37-C36
 1.5 with sigma of 0.02
 F13B-C37B = F14B-C37B = F15B-C37B
 1.3 with sigma of 0.02
 C37A-C36A
 1.5 with sigma of 0.02
 C37B-C36B
 1.5 with sigma of 0.02
 O11A-O12A
 2.23 with sigma of 0.04
 O12-O11
 2.23 with sigma of 0.04
 N2-C17 \\sim N2-C16 \\sim N2-C18
 with sigma of 0.02
 N2-C17A \\sim N2-C16A \\sim N2-C18A
 with sigma of 0.02
 N3A-C25A \\sim N3A-C26A \\sim N3A-C27A
 with sigma of 0.02
 N3-C25 \\sim N3-C27 \\sim N3-C26
 with sigma of 0.02
 F16A-F17A \\sim F17A-F18A \\sim F18A-F16A
 with sigma of 0.02
 F10-F11 \\sim F11-F12 \\sim F12-F10
 with sigma of 0.02
 F7A-F8A \\sim F8A-F9A \\sim F9A-F7A
 with sigma of 0.02
 F7-F8 \\sim F8-F9 \\sim F9-F7
 with sigma of 0.02
 F7-C33 \\sim F8-C33 \\sim F9-C33
 with sigma of 0.02
 F16-F17 \\sim F17-F18 \\sim F18-F16
 with sigma of 0.02
 F7B-C33 \\sim F8B-C33 \\sim F9B-C33
 with sigma of 0.02
 F7B-F8B \\sim F8B-F9B \\sim F9B-F7B
 with sigma of 0.02
 F7A-C33 \\sim F8A-C33 \\sim F9A-C33
 with sigma of 0.02
 F1B-C29 \\sim F2B-C29 \\sim F3B-C29
 with sigma of 0.02
 F1A-C29 \\sim F2A-C29 \\sim F3A-C29
 with sigma of 0.02
 F1-C29 \\sim F2-C29 \\sim F3-C29
 with sigma of 0.02
 F10A-F11A \\sim F11A-F12A \\sim F12A-F10A
 with sigma of 0.02
 C16-C17 \\sim C17-C18 \\sim C18-C16
 with sigma of 0.02
 C35A-C34 \\sim C35-C34
 with sigma of 0.02
 C37-F13 \\sim C37-F14 \\sim C37-F15
 with sigma of 0.02
 F13B-F14B \\sim F14B-F15B \\sim F15B-F13B
 with sigma of 0.02
 F13-F14 \\sim F14-F15 \\sim F15-F13
 with sigma of 0.02
 O10-C36A \\sim O9-C36A
 with sigma of 0.02
 O10B-C36B \\sim O9B-C36B
 with sigma of 0.02
 O9B-C36 \\sim O10A-C36
 with sigma of 0.02
3. Restrained planarity
 O12, C40, O11, C41
 with sigma of 0.1
 O12A, O11A, C40A, C41A
 with sigma of 0.1
 O10A, O9A, C36A, C37A
 with sigma of 0.1
 O10A, C36, O9B, C37
 with sigma of 0.1
4. Uiso/Uaniso restraints and constraints
F7A \\sim F8A \\sim F9A: within 3A with sigma of 0.001 and sigma for terminal
atoms of 0.002 within 3A
C16 \\sim C16A \\sim C17 \\sim C17A \\sim C18 \\sim C18A: within 2A with sigma
of 0.01 and sigma for terminal atoms of 0.02 within 2A
C40A \\sim C41A \\sim F16A \\sim F18A \\sim F17A \\sim O12A \\sim O11A: within
2A with sigma of 0.001 and sigma for terminal atoms of 0.002 within 2A
O6 \\sim C32 \\sim O5 \\sim C33: within 2A with sigma of 0.001 and sigma for
terminal atoms of 0.002 within 2A
N3 \\sim C26 \\sim C27 \\sim C25: within 2A with sigma of 0.01 and sigma for
terminal atoms of 0.02 within 2A
C41 \\sim F16 \\sim F18 \\sim F17 \\sim C40 \\sim O11 \\sim O12: within 2A with
sigma of 0.001 and sigma for terminal atoms of 0.002 within 2A
O7 \\sim C34 \\sim C35A \\sim F10A \\sim F11A \\sim F12A: within 2A with sigma
of 0.001 and sigma for terminal atoms of 0.002 within 2A
O9A \\sim O10A \\sim C36A \\sim C37A \\sim F13A \\sim F14A \\sim F15A: within
2A with sigma of 0.001 and sigma for terminal atoms of 0.002 within 2A
O10 \\sim C36 \\sim O9B \\sim C37 \\sim F15 \\sim F14 \\sim F13: within 2A with
sigma of 0.001 and sigma for terminal atoms of 0.002 within 2A
O9B \\sim O10B \\sim C36B \\sim C37B \\sim F13B \\sim F14B \\sim F15B: within
2A with sigma of 0.01 and sigma for terminal atoms of 0.02 within 2A
Uanis(C22A) \\sim Ueq, Uanis(C22) \\sim Ueq: with sigma of 0.01 and sigma for
terminal atoms of 0.02
Uanis(C27A) \\sim Ueq, Uanis(C25A) \\sim Ueq: with sigma of 0.01 and sigma for
terminal atoms of 0.02
Uanis(C16) \\sim Ueq, Uanis(C17A) \\sim Ueq, Uanis(C17) \\sim Ueq, Uanis(C18A)
\\sim Ueq, Uanis(C18) \\sim Ueq, Uanis(C16A) \\sim Ueq: with sigma of 0.01 and
sigma for terminal atoms of 0.02
5. Others
 1*[Sof(F7)+Sof(F8)+Sof(F9)]+1*[Sof(F9A)+Sof(F8A)+Sof(F7A)]+1*[Sof(F7B)+
 Sof(F9B)+Sof(F8B)]=1 with esd of 0.0001
 1*[Sof(F2)+Sof(F1)+Sof(F3)]+1*[Sof(F2A)+Sof(F1A)+Sof(F3A)]+1*[Sof(F3B)+
 Sof(F2B)+Sof(F1B)]=1 with esd of 0.0001
 1*[Sof(C36)+Sof(C37)+Sof(F15)+Sof(F14)+Sof(F13)+Sof(O10)+Sof(O9)]+1*
 [Sof(O10A)+Sof(C36A)+Sof(O9A)+Sof(C37A)+Sof(F14A)+Sof(F13A)+Sof(F15A)]+1*
 [Sof(O9B)+Sof(O10B)+Sof(C36B)+Sof(C37B)+Sof(F14B)+Sof(F13B)+Sof(F15B)]=1 with
 esd of 0.0001
 Sof(F7)=Sof(F8)=Sof(F9)=FVAR(1)
 Sof(F9A)=Sof(F8A)=Sof(F7A)=FVAR(2)
 Sof(F7B)=Sof(F9B)=Sof(F8B)=FVAR(3)
 Sof(F2)=Sof(F1)=Sof(F3)=FVAR(4)
 Sof(F2A)=Sof(F1A)=Sof(F3A)=FVAR(5)
 Sof(F3B)=Sof(F2B)=Sof(F1B)=FVAR(6)
 Sof(F12A)=Sof(C35A)=Sof(F11A)=Sof(F10A)=1-FVAR(7)
 Sof(F10)=Sof(F12)=Sof(F11)=Sof(C35)=FVAR(7)
 Sof(C36)=Sof(C37)=Sof(F15)=Sof(F14)=Sof(F13)=Sof(O10)=Sof(O9)=FVAR(8)
 Sof(O10A)=Sof(C36A)=Sof(O9A)=Sof(C37A)=Sof(F14A)=Sof(F13A)=Sof(F15A)=FVAR(9)
 Sof(O9B)=Sof(O10B)=Sof(C36B)=Sof(C37B)=Sof(F14B)=Sof(F13B)=Sof(F15B)=FVAR(10)
 Fixed Sof: F4(0.5) F4A(0.5) F5(0.5) F5A(0.5) F6(0.5) F6A(0.5) N3(0.5)
 N3A(0.5) H23(0.5) H23A(0.5) C22(0.5) C22A(0.5) C21(0.5) H21(0.5) C21A(0.5)
 H21A(0.5) C20(0.5) H20(0.5) C20A(0.5) H20A(0.5) C26(0.5) H26A(0.5) H26B(0.5)
 H26C(0.5) C25A(0.5) H25A(0.5) H25B(0.5) H25C(0.5) C27(0.5) H27A(0.5) H27B(0.5)
 H27C(0.5) C26A(0.5) H26D(0.5) H26E(0.5) H26F(0.5) C25(0.5) H25D(0.5) H25E(0.5)
 H25F(0.5) C27A(0.5) H27D(0.5) H27E(0.5) H27F(0.5) C16(0.5) H16A(0.5) H16B(0.5)
 H16C(0.5) C16A(0.5) H16D(0.5) H16E(0.5) H16F(0.5) C17(0.5) H17A(0.5) H17B(0.5)
 H17C(0.5) C17A(0.5) H17D(0.5) H17E(0.5) H17F(0.5) C18(0.5) H18A(0.5) H18B(0.5)
 H18C(0.5) C18A(0.5) H18D(0.5) H18E(0.5) H18F(0.5) F16(0.5) C41(0.5) F18(0.5)
 F17(0.5) O11(0.5) O12(0.5) C40(0.5) C41A(0.5) F16A(0.5) F18A(0.5) F17A(0.5)
 C40A(0.5) O11A(0.5) O12A(0.5)
6.a Aromatic/amide H refined with riding coordinates:
 C24(H24), C23(H23), C23(H23A), C21(H21), C21A(H21A), C20(H20), C20A(H20A),
 C11(H11), C12(H12), C14(H14), C15(H15), C6(H6), C5(H5), C3(H3), C2(H2)
6.b Idealised Me refined as rotating group:
 C26(H26A,H26B,H26C), C25A(H25A,H25B,H25C), C27(H27A,H27B,H27C), C26A(H26D,
 H26E,H26F), C25(H25D,H25E,H25F), C27A(H27D,H27E,H27F), C16(H16A,H16B,H16C),
 C16A(H16D,H16E,H16F), C17(H17A,H17B,H17C), C17A(H17D,H17E,H17F), C18(H18A,H18B,
 H18C), C18A(H18D,H18E,H18F), C9(H9A,H9B,H9C), C7(H7A,H7B,H7C), C8(H8A,H8B,H8C),
  C39(H39A,H39B,H39C)
;
_smtbx_masks_void_probe_radius 1.2
_smtbx_masks_void_truncation_radius 1.2
_olex2_submission_special_instructions 'No special instructions were received'

loop_
_space_group_symop_operation_xyz
'x, y, z'
'-x, y+1/2, -z+1/2'
'-x, -y, -z'
'x, -y-1/2, z-1/2'

loop_
_atom_site_label
_atom_site_type_symbol
_atom_site_fract_x
_atom_site_fract_y
_atom_site_fract_z
_atom_site_U_iso_or_equiv
_atom_site_adp_type
_atom_site_occupancy
_atom_site_site_symmetry_order
_atom_site_calc_flag
_atom_site_refinement_flags_posn
_atom_site_refinement_flags_adp
_atom_site_refinement_flags_occupancy
_atom_site_disorder_assembly
_atom_site_disorder_group
Ag5 Ag 0.61196(6) 0.53507(3) 0.39450(5) 0.0557(2) Uani 1 1 d . . . . .
Ag1 Ag 0.53199(6) 0.45230(2) 0.32018(6) 0.0556(2) Uani 1 1 d . . . . .
Ag2 Ag 0.43543(6) 0.41286(3) 0.46150(6) 0.0645(3) Uani 1 1 d . . . . .
Ag3 Ag 0.59578(6) 0.40350(3) 0.59593(5) 0.0559(2) Uani 1 1 d . . . . .
Ag4 Ag 0.76074(6) 0.45466(3) 0.50419(7) 0.0668(3) Uani 1 1 d . . . . .
Ag6 Ag 0.68787(7) 0.52859(4) 0.67578(6) 0.0726(3) Uani 1 1 d . . . . .
S3 S 0.45033(17) 0.52920(8) 0.31610(15) 0.0445(5) Uani 1 1 d . . . . .
S2 S 0.71283(15) 0.53712(7) 0.52761(14) 0.0385(5) Uani 1 1 d . . . . .
S1 S 0.61601(16) 0.41065(7) 0.44543(15) 0.0425(5) Uani 1 1 d . . . . .
F2A F 0.4708(15) 0.2987(8) 0.2158(17) 0.073(6) Uiso 0.340(3) 1 d D . P A 2
F2 F 0.4509(19) 0.3109(9) 0.1832(16) 0.092(8) Uiso 0.359(3) 1 d D . P A 1
F1A F 0.331(2) 0.3315(11) 0.1743(16) 0.084(8) Uiso 0.340(3) 1 d D . P A 2
F1 F 0.3100(17) 0.3144(10) 0.1973(18) 0.089(7) Uiso 0.359(3) 1 d D . P A 1
F3B F 0.2989(16) 0.3035(9) 0.2554(18) 0.074(6) Uiso 0.301(3) 1 d D . P A 3
F3 F 0.408(2) 0.2821(7) 0.2936(15) 0.088(7) Uiso 0.359(3) 1 d D . P A 1
F4 F 0.8529(18) 0.5244(9) 0.1816(14) 0.121(7) Uiso 0.5 1 d . . P B 1
F4A F 0.7835(17) 0.5496(8) 0.1545(14) 0.122(7) Uiso 0.5 1 d . . P B 2
F5 F 0.7107(12) 0.5085(6) 0.0965(10) 0.085(4) Uiso 0.5 1 d . . P B 1
F5A F 0.7496(19) 0.4808(9) 0.0954(16) 0.132(7) Uiso 0.5 1 d . . P B 2
F6 F 0.816(2) 0.4652(9) 0.1481(16) 0.127(7) Uiso 0.5 1 d . . P B 1
F6A F 0.860(2) 0.4871(11) 0.1797(18) 0.148(9) Uiso 0.5 1 d . . P B 2
F7 F 0.9586(15) 0.4118(9) 0.7583(17) 0.120(8) Uiso 0.408(3) 1 d D . P C 1
F8 F 0.8561(19) 0.4558(6) 0.7987(14) 0.105(7) Uiso 0.408(3) 1 d D . P C 1
F9 F 0.8539(15) 0.3874(6) 0.8334(11) 0.076(5) Uiso 0.408(3) 1 d D . P C 1
O1 O 0.4588(7) 0.3901(3) 0.2530(5) 0.075(2) Uani 1 1 d . . . . .
O2 O 0.3835(7) 0.3622(3) 0.3599(7) 0.089(3) Uani 1 1 d . . . . .
O3 O 0.6505(6) 0.4635(3) 0.2280(5) 0.064(2) Uani 1 1 d . . . . .
O4 O 0.7254(6) 0.5206(3) 0.2967(5) 0.077(2) Uani 1 1 d . . . . .
O5 O 0.8207(8) 0.4409(3) 0.6395(6) 0.0900(17) Uani 1 1 d . U . . .
O6 O 0.7332(8) 0.3845(3) 0.6875(6) 0.0884(17) Uani 1 1 d . U . . .
N3 N 0.5159(16) 0.5831(7) -0.0247(13) 0.066(5) Uani 0.5 1 d D U P D 1
N3A N 0.4887(18) 0.6067(8) -0.0314(13) 0.070(6) Uani 0.5 1 d D . P E 2
N2 N 1.0233(6) 0.6765(3) 0.4810(7) 0.074(3) Uani 1 1 d D . . . .
N1 N 0.6926(8) 0.2297(3) 0.2938(6) 0.067(3) Uani 1 1 d . . . . .
N5 N 0.8931(7) 0.4526(4) 0.4343(8) 0.082(3) Uani 1 1 d . . . . .
C19 C 0.4616(7) 0.5508(3) 0.2145(5) 0.043(2) Uani 1 1 d . . . . .
C24 C 0.5405(10) 0.5749(4) 0.1960(8) 0.078(4) Uani 1 1 d . . . . .
H24 H 0.587836 0.581438 0.238348 0.094 Uiso 1 1 calc R U . . .
C23 C 0.5537(9) 0.5898(4) 0.1192(8) 0.068(3) Uani 1 1 d . . . . .
H23 H 0.600209 0.611262 0.109176 0.081 Uiso 0.5 1 calc R U P F 1
H23A H 0.613432 0.601390 0.107497 0.081 Uiso 0.5 1 calc R U P G 2
C22 C 0.498(2) 0.5725(10) 0.0625(16) 0.056(7) Uani 0.5 1 d . U P D 1
C22A C 0.475(2) 0.5876(9) 0.0561(17) 0.057(7) Uani 0.5 1 d . U P E 2
C21 C 0.420(2) 0.5449(12) 0.0791(15) 0.078(8) Uani 0.5 1 d . . P D 1
H21 H 0.376487 0.535878 0.035254 0.093 Uiso 0.5 1 calc R U P D 1
C21A C 0.392(2) 0.5743(11) 0.0747(15) 0.067(7) Uani 0.5 1 d . . P E 2
H21A H 0.338171 0.577290 0.036495 0.080 Uiso 0.5 1 calc R U P E 2
C20 C 0.4035(18) 0.5309(12) 0.1552(18) 0.062(8) Uani 0.5 1 d . . P D 1
H20 H 0.356821 0.509617 0.165656 0.074 Uiso 0.5 1 calc R U P D 1
C20A C 0.380(3) 0.5551(12) 0.1523(19) 0.070(9) Uani 0.5 1 d . . P E 2
H20A H 0.319307 0.545072 0.164067 0.084 Uiso 0.5 1 calc R U P E 2
C26 C 0.434(3) 0.6094(11) -0.067(2) 0.069(6) Uani 0.5 1 d D U P D 1
H26A H 0.376537 0.591338 -0.071575 0.103 Uiso 0.5 1 calc R U P D 1
H26B H 0.450429 0.617812 -0.121145 0.103 Uiso 0.5 1 calc R U P D 1
H26C H 0.423295 0.636066 -0.035844 0.103 Uiso 0.5 1 calc R U P D 1
C25A C 0.573(3) 0.5810(15) -0.064(3) 0.127(13) Uani 0.5 1 d D U P E 2
H25A H 0.548521 0.556879 -0.099292 0.190 Uiso 0.5 1 calc R U P E 2
H25B H 0.614285 0.568921 -0.019147 0.190 Uiso 0.5 1 calc R U P E 2
H25C H 0.610428 0.601158 -0.095513 0.190 Uiso 0.5 1 calc R U P E 2
C27 C 0.6077(19) 0.6087(10) -0.0330(15) 0.074(6) Uani 0.5 1 d D U P D 1
H27A H 0.600812 0.638851 -0.012843 0.111 Uiso 0.5 1 calc R U P D 1
H27B H 0.620724 0.609742 -0.089834 0.111 Uiso 0.5 1 calc R U P D 1
H27C H 0.660478 0.594079 -0.001459 0.111 Uiso 0.5 1 calc R U P D 1
C26A C 0.510(2) 0.6567(9) -0.0226(15) 0.085(8) Uani 0.5 1 d D . P E 2
H26D H 0.453489 0.671948 -0.006232 0.127 Uiso 0.5 1 calc R U P E 2
H26E H 0.526486 0.668483 -0.074405 0.127 Uiso 0.5 1 calc R U P E 2
H26F H 0.563130 0.661211 0.018350 0.127 Uiso 0.5 1 calc R U P E 2
C25 C 0.523(2) 0.5406(8) -0.0737(15) 0.079(6) Uani 0.5 1 d D U P D 1
H25D H 0.566721 0.520078 -0.043987 0.119 Uiso 0.5 1 calc R U P D 1
H25E H 0.546713 0.547520 -0.125844 0.119 Uiso 0.5 1 calc R U P D 1
H25F H 0.459940 0.527022 -0.082439 0.119 Uiso 0.5 1 calc R U P D 1
C27A C 0.393(3) 0.604(2) -0.086(3) 0.127(18) Uani 0.5 1 d D U P E 2
H27D H 0.366902 0.574541 -0.084186 0.191 Uiso 0.5 1 calc R U P E 2
H27E H 0.404591 0.611848 -0.141550 0.191 Uiso 0.5 1 calc R U P E 2
H27F H 0.347761 0.625466 -0.066157 0.191 Uiso 0.5 1 calc R U P E 2
C10 C 0.8041(6) 0.5772(3) 0.5151(6) 0.045(2) Uani 1 1 d . . . . .
C11 C 0.8510(7) 0.5790(3) 0.4417(7) 0.053(2) Uani 1 1 d . . . . .
H11 H 0.834640 0.558270 0.399963 0.063 Uiso 1 1 calc R U . . .
C12 C 0.9219(8) 0.6116(4) 0.4311(9) 0.070(3) Uani 1 1 d . . . . .
H12 H 0.951057 0.613047 0.381796 0.084 Uiso 1 1 calc R U . . .
C13 C 0.9483(7) 0.6412(4) 0.4925(9) 0.064(3) Uani 1 1 d . . . . .
C14 C 0.9052(9) 0.6392(4) 0.5653(10) 0.084(4) Uani 1 1 d . . . . .
H14 H 0.923508 0.659432 0.607405 0.101 Uiso 1 1 calc R U . . .
C15 C 0.8348(9) 0.6074(5) 0.5763(9) 0.078(4) Uani 1 1 d . . . . .
H15 H 0.807248 0.606186 0.626287 0.093 Uiso 1 1 calc R U . . .
C16 C 1.094(2) 0.6613(11) 0.4197(18) 0.106(9) Uani 0.5 1 d D U P H 1
H16A H 1.112881 0.630670 0.431055 0.160 Uiso 0.5 1 calc R U P H 1
H16B H 1.150393 0.680244 0.424629 0.160 Uiso 0.5 1 calc R U P H 1
H16C H 1.063127 0.663383 0.364757 0.160 Uiso 0.5 1 calc R U P H 1
C16A C 1.053(3) 0.6778(13) 0.3934(17) 0.105(8) Uani 0.5 1 d D U P H 2
H16D H 1.054328 0.647745 0.371934 0.157 Uiso 0.5 1 calc R U P H 2
H16E H 1.116271 0.691052 0.393193 0.157 Uiso 0.5 1 calc R U P H 2
H16F H 1.007036 0.695502 0.359622 0.157 Uiso 0.5 1 calc R U P H 2
C17 C 1.083(2) 0.6875(11) 0.5605(18) 0.106(8) Uani 0.5 1 d D U P H 1
H17A H 1.043832 0.704494 0.595592 0.158 Uiso 0.5 1 calc R U P H 1
H17B H 1.138267 0.705008 0.548858 0.158 Uiso 0.5 1 calc R U P H 1
H17C H 1.103746 0.660133 0.587714 0.158 Uiso 0.5 1 calc R U P H 1
C17A C 1.1089(19) 0.6680(11) 0.544(2) 0.088(8) Uani 0.5 1 d D U P H 2
H17D H 1.086836 0.668066 0.598580 0.132 Uiso 0.5 1 calc R U P H 2
H17E H 1.156458 0.691272 0.540432 0.132 Uiso 0.5 1 calc R U P H 2
H17F H 1.137342 0.639320 0.533828 0.132 Uiso 0.5 1 calc R U P H 2
C18 C 0.974(2) 0.7186(9) 0.4466(18) 0.101(7) Uani 0.5 1 d D U P H 1
H18A H 0.906218 0.717127 0.453503 0.151 Uiso 0.5 1 calc R U P H 1
H18B H 0.983734 0.721048 0.389124 0.151 Uiso 0.5 1 calc R U P H 1
H18C H 1.002059 0.744370 0.475338 0.151 Uiso 0.5 1 calc R U P H 1
C18A C 0.983(2) 0.7212(9) 0.509(2) 0.095(7) Uani 0.5 1 d D U P H 2
H18D H 0.927936 0.729720 0.472079 0.143 Uiso 0.5 1 calc R U P H 2
H18E H 1.031882 0.743956 0.508890 0.143 Uiso 0.5 1 calc R U P H 2
H18F H 0.962652 0.717940 0.563651 0.143 Uiso 0.5 1 calc R U P H 2
C1 C 0.6407(6) 0.3569(3) 0.4033(6) 0.045(2) Uani 1 1 d . . . . .
C6 C 0.6833(8) 0.3545(3) 0.3306(6) 0.052(2) Uani 1 1 d . . . . .
H6 H 0.700145 0.380837 0.304626 0.062 Uiso 1 1 calc R U . . .
C5 C 0.7015(9) 0.3132(4) 0.2952(7) 0.064(3) Uani 1 1 d . . . . .
H5 H 0.732229 0.311886 0.246713 0.077 Uiso 1 1 calc R U . . .
C4 C 0.6736(7) 0.2740(3) 0.3329(7) 0.055(3) Uani 1 1 d . . . . .
C3 C 0.6325(8) 0.2763(3) 0.4062(7) 0.057(3) Uani 1 1 d . . . . .
H3 H 0.614579 0.250008 0.431956 0.068 Uiso 1 1 calc R U . . .
C2 C 0.6174(8) 0.3176(3) 0.4421(7) 0.057(3) Uani 1 1 d . . . . .
H2 H 0.591379 0.318871 0.492854 0.068 Uiso 1 1 calc R U . . .
C9 C 0.6482(14) 0.2314(5) 0.2039(9) 0.104(6) Uani 1 1 d . . . . .
H9A H 0.579886 0.237352 0.202949 0.156 Uiso 1 1 calc R U . . .
H9B H 0.658085 0.202955 0.177817 0.156 Uiso 1 1 calc R U . . .
H9C H 0.678860 0.254793 0.174975 0.156 Uiso 1 1 calc R U . . .
C7 C 0.6528(11) 0.1906(4) 0.3352(10) 0.091(5) Uani 1 1 d . . . . .
H7A H 0.682198 0.188696 0.390624 0.137 Uiso 1 1 calc R U . . .
H7B H 0.666315 0.163644 0.305883 0.137 Uiso 1 1 calc R U . . .
H7C H 0.583872 0.194101 0.336092 0.137 Uiso 1 1 calc R U . . .
C8 C 0.7978(10) 0.2228(4) 0.2931(9) 0.079(4) Uani 1 1 d . . . . .
H8A H 0.825629 0.247606 0.265502 0.119 Uiso 1 1 calc R U . . .
H8B H 0.809738 0.195343 0.264612 0.119 Uiso 1 1 calc R U . . .
H8C H 0.826799 0.221006 0.348654 0.119 Uiso 1 1 calc R U . . .
C28 C 0.4123(9) 0.3616(4) 0.2905(10) 0.073(4) Uani 1 1 d . . . . .
C29 C 0.3900(9) 0.3169(5) 0.2427(8) 0.094(5) Uani 1 1 d D . . . .
C30 C 0.7104(9) 0.4951(4) 0.2377(7) 0.066(3) Uani 1 1 d . . . . .
C31 C 0.7694(15) 0.5044(7) 0.1635(12) 0.107(5) Uiso 1 1 d . . . . .
C32 C 0.8010(12) 0.4121(5) 0.6913(8) 0.0893(17) Uani 1 1 d D U . . .
C38 C 0.9468(9) 0.4641(5) 0.3933(10) 0.081(4) Uani 1 1 d . . . . .
C39 C 1.0136(13) 0.4821(8) 0.3356(14) 0.144(9) Uani 1 1 d . . . . .
H39A H 1.028002 0.459015 0.297233 0.215 Uiso 1 1 calc R U . . .
H39B H 1.072600 0.491750 0.365834 0.215 Uiso 1 1 calc R U . . .
H39C H 0.983779 0.507178 0.306244 0.215 Uiso 1 1 calc R U . . .
C33 C 0.8655(9) 0.4124(4) 0.7704(8) 0.0898(18) Uani 1 1 d D U . . .
O9B O 0.492(4) 0.3484(15) 0.635(3) 0.088(3) Uiso 0.297(3) 1 d D U P I 3
C36 C 0.415(2) 0.3470(8) 0.6408(18) 0.088(3) Uiso 0.497(3) 1 d D U P I 1
F10 F 0.849(2) 0.5673(9) 0.9624(18) 0.195(12) Uiso 0.610(17) 1 d D . P J 1
F12 F 0.9575(16) 0.5319(8) 0.9086(15) 0.163(9) Uiso 0.610(17) 1 d D . P J 1
F11 F 0.8419(19) 0.4971(9) 0.9489(17) 0.198(12) Uiso 0.610(17) 1 d D . P J 1
C35 C 0.8618(19) 0.5346(9) 0.9080(19) 0.145(14) Uiso 0.610(17) 1 d D . P J 1
C37 C 0.3511(15) 0.3279(6) 0.7029(13) 0.089(2) Uiso 0.497(3) 1 d D U P I 1
F15 F 0.2858(11) 0.3554(5) 0.7256(10) 0.090(3) Uiso 0.497(3) 1 d D U P I 1
F14 F 0.3965(11) 0.3127(5) 0.7698(10) 0.090(3) Uiso 0.497(3) 1 d D U P I 1
F13 F 0.3036(13) 0.2938(5) 0.6697(10) 0.093(3) Uiso 0.497(3) 1 d D U P I 1
O10A O 0.367(4) 0.3631(17) 0.550(3) 0.072(4) Uiso 0.206(3) 1 d . U P I 2
F16 F 0.8193(18) 0.2800(9) -0.0046(14) 0.144(4) Uiso 0.5 1 d D U P K 1
C41 C 0.808(2) 0.3038(10) 0.0628(17) 0.148(4) Uiso 0.5 1 d D U P K 1
F18 F 0.7108(16) 0.3047(9) 0.0605(14) 0.148(4) Uiso 0.5 1 d D U P K 1
F17 F 0.8261(18) 0.2717(9) 0.1210(14) 0.148(4) Uiso 0.5 1 d D U P K 1
O11 O 0.888(2) 0.3807(11) 0.0789(19) 0.152(4) Uiso 0.5 1 d D U P K 1
O12 O 0.922(2) 0.3364(11) -0.0233(19) 0.152(4) Uiso 0.5 1 d D U P K 1
C40 C 0.8744(19) 0.3429(10) 0.0388(19) 0.150(4) Uiso 0.5 1 d D U P K 1
C41A C 0.853(2) 0.3575(17) 0.078(2) 0.243(8) Uiso 0.5 1 d D U P L 2
F16A F 0.955(2) 0.3629(16) 0.073(2) 0.244(8) Uiso 0.5 1 d D U P L 2
F18A F 0.822(3) 0.3754(15) 0.149(2) 0.244(8) Uiso 0.5 1 d D U P L 2
F17A F 0.799(3) 0.3706(15) 0.005(2) 0.242(8) Uiso 0.5 1 d D U P L 2
C40A C 0.828(3) 0.3071(16) 0.078(3) 0.242(8) Uiso 0.5 1 d D U P L 2
O11A O 0.780(4) 0.2815(19) 0.031(3) 0.240(8) Uiso 0.5 1 d D U P L 2
O12A O 0.872(4) 0.2957(19) 0.144(3) 0.241(8) Uiso 0.5 1 d D U P L 2
F7B F 0.919(2) 0.4503(8) 0.7959(16) 0.125(8) Uiso 0.438(3) 1 d D . P C 3
F9A F 0.898(3) 0.3695(12) 0.794(3) 0.081(8) Uiso 0.154(3) 1 d D U P C 2
F8A F 0.831(4) 0.4249(16) 0.845(2) 0.081(8) Uiso 0.154(3) 1 d D U P C 2
F9B F 0.9343(17) 0.3770(8) 0.7633(15) 0.119(8) Uiso 0.438(3) 1 d D . P C 3
F7A F 0.955(3) 0.4339(16) 0.780(3) 0.080(8) Uiso 0.154(3) 1 d D U P C 2
F8B F 0.8115(15) 0.3993(7) 0.8361(11) 0.081(5) Uiso 0.438(3) 1 d D . P C 3
F3A F 0.336(2) 0.2870(9) 0.2850(16) 0.088(7) Uiso 0.340(3) 1 d D . P A 2
F2B F 0.448(2) 0.2828(9) 0.268(2) 0.088(8) Uiso 0.301(3) 1 d D . P A 3
F1B F 0.360(3) 0.3206(17) 0.1631(17) 0.121(16) Uiso 0.301(3) 1 d D . P A 3
O7 O 0.7377(17) 0.5446(7) 0.8068(13) 0.192(6) Uiso 1 1 d . U . . .
C34 C 0.817(3) 0.5562(13) 0.825(2) 0.192(6) Uiso 1 1 d D U . . .
F12A F 0.954(2) 0.5737(15) 0.920(3) 0.193(6) Uiso 0.390(17) 1 d D U P J 2
C35A C 0.857(3) 0.5743(12) 0.910(2) 0.192(6) Uiso 0.390(17) 1 d D U P J 2
F11A F 0.820(3) 0.5441(14) 0.961(3) 0.192(6) Uiso 0.390(17) 1 d D U P J 2
F10A F 0.823(3) 0.6156(12) 0.923(3) 0.194(6) Uiso 0.390(17) 1 d D U P J 2
O10 O 0.373(2) 0.3700(11) 0.5802(16) 0.088(3) Uiso 0.497(3) 1 d . U P I 1
O9 O 0.5069(13) 0.3483(6) 0.6644(10) 0.057(5) Uiso 0.497(3) 1 d . . P I 1
C36A C 0.407(5) 0.3402(15) 0.592(3) 0.072(4) Uiso 0.206(3) 1 d D U P I 2
O9A O 0.505(4) 0.3415(17) 0.608(3) 0.071(4) Uiso 0.206(3) 1 d . U P I 2
O10B O 0.365(2) 0.3772(10) 0.6039(16) 0.051(6) Uiso 0.297(3) 1 d D U P I 3
C36B C 0.408(3) 0.3417(14) 0.606(3) 0.082(7) Uiso 0.297(3) 1 d D U P I 3
C37B C 0.366(3) 0.2955(13) 0.5786(19) 0.104(8) Uiso 0.297(3) 1 d D U P I 3
F14B F 0.407(3) 0.2669(13) 0.529(2) 0.141(12) Uiso 0.297(3) 1 d D U P I 3
F13B F 0.275(2) 0.3006(15) 0.548(2) 0.152(12) Uiso 0.297(3) 1 d D U P I 3
F15B F 0.364(2) 0.2760(11) 0.6524(18) 0.103(8) Uiso 0.297(3) 1 d D U P I 3
C37A C 0.357(3) 0.3027(14) 0.635(2) 0.072(4) Uiso 0.206(3) 1 d D U P I 2
F14A F 0.261(2) 0.3042(12) 0.626(2) 0.072(4) Uiso 0.206(3) 1 d D U P I 2
F13A F 0.393(3) 0.2645(11) 0.609(2) 0.074(4) Uiso 0.206(3) 1 d D U P I 2
F15A F 0.370(3) 0.2948(12) 0.715(2) 0.073(4) Uiso 0.206(3) 1 d D U P I 2
O8 O 0.849(2) 0.5853(11) 0.776(2) 0.272(13) Uiso 1 1 d . . . . .

loop_
_atom_site_aniso_label
_atom_site_aniso_U_11
_atom_site_aniso_U_22
_atom_site_aniso_U_33
_atom_site_aniso_U_23
_atom_site_aniso_U_13
_atom_site_aniso_U_12
Ag5 0.0527(4) 0.0540(4) 0.0585(5) -0.0083(4) -0.0069(4) -0.0098(3)
Ag1 0.0531(4) 0.0350(4) 0.0803(6) -0.0094(3) 0.0147(4) -0.0011(3)
Ag2 0.0418(4) 0.0590(5) 0.0956(7) -0.0274(4) 0.0226(4) -0.0003(3)
Ag3 0.0656(5) 0.0474(4) 0.0578(5) -0.0094(3) 0.0241(4) -0.0003(4)
Ag4 0.0538(5) 0.0494(5) 0.1003(7) -0.0222(4) 0.0252(5) -0.0116(4)
Ag6 0.0528(5) 0.1098(8) 0.0554(5) -0.0030(5) 0.0054(4) -0.0165(5)
S3 0.0446(12) 0.0406(11) 0.0477(12) -0.0116(9) 0.0006(10) 0.0042(9)
S2 0.0293(10) 0.0380(10) 0.0488(12) -0.0110(9) 0.0058(9) -0.0060(8)
S1 0.0395(11) 0.0350(10) 0.0546(13) -0.0144(9) 0.0143(10) -0.0018(9)
O1 0.093(6) 0.053(4) 0.079(6) -0.020(4) 0.006(5) -0.020(4)
O2 0.081(6) 0.073(6) 0.118(8) -0.045(6) 0.033(6) -0.031(5)
O3 0.063(5) 0.059(4) 0.073(5) -0.013(4) 0.021(4) -0.014(4)
O4 0.067(5) 0.105(7) 0.059(5) -0.020(5) 0.001(4) -0.025(5)
O5 0.115(5) 0.078(4) 0.076(3) 0.019(3) 0.005(3) -0.028(3)
O6 0.113(5) 0.077(4) 0.075(3) 0.019(3) 0.005(3) -0.027(3)
N3 0.083(12) 0.072(11) 0.045(9) 0.003(9) 0.023(9) 0.013(9)
N3A 0.083(17) 0.093(18) 0.035(10) 0.009(12) 0.013(10) 0.031(14)
N2 0.049(5) 0.043(5) 0.132(10) -0.008(5) 0.011(6) -0.012(4)
N1 0.078(7) 0.052(5) 0.069(6) -0.032(5) 0.001(5) 0.007(5)
N5 0.047(5) 0.087(8) 0.116(9) 0.013(7) 0.035(6) 0.008(5)
C19 0.042(5) 0.049(5) 0.038(5) -0.012(4) 0.001(4) -0.002(4)
C24 0.085(9) 0.068(8) 0.075(8) 0.028(6) -0.023(7) -0.032(7)
C23 0.063(7) 0.070(7) 0.069(7) 0.023(6) -0.001(6) -0.005(6)
C22 0.067(10) 0.065(10) 0.039(9) -0.005(8) 0.014(8) 0.011(8)
C22A 0.067(10) 0.056(10) 0.047(9) -0.005(8) 0.007(8) 0.016(8)
C21 0.09(2) 0.10(2) 0.042(13) 0.009(14) -0.027(13) -0.037(18)
C21A 0.073(17) 0.084(18) 0.040(12) 0.018(13) -0.014(11) -0.001(15)
C20 0.033(13) 0.11(2) 0.045(13) -0.008(17) -0.002(10) -0.017(14)
C20A 0.064(18) 0.11(3) 0.038(13) 0.008(16) 0.005(12) 0.010(17)
C26 0.083(17) 0.077(14) 0.051(13) 0.019(12) 0.024(13) 0.018(14)
C25A 0.14(2) 0.13(2) 0.114(19) -0.003(16) 0.037(17) 0.021(17)
C27 0.090(15) 0.090(15) 0.046(11) 0.010(11) 0.028(11) -0.006(12)
C26A 0.10(2) 0.09(2) 0.060(15) 0.033(14) 0.018(14) 0.008(17)
C25 0.106(16) 0.074(13) 0.061(12) -0.004(11) 0.023(12) 0.024(12)
C27A 0.14(2) 0.14(2) 0.10(2) -0.005(16) -0.012(17) -0.023(18)
C10 0.024(4) 0.040(5) 0.068(6) -0.017(4) -0.004(4) 0.005(3)
C11 0.045(5) 0.054(6) 0.061(6) -0.015(5) 0.011(5) -0.020(4)
C12 0.053(6) 0.068(7) 0.090(9) -0.009(6) 0.010(6) -0.028(6)
C13 0.036(5) 0.044(5) 0.112(10) -0.013(6) 0.011(6) -0.012(4)
C14 0.065(7) 0.067(8) 0.121(12) -0.054(8) 0.012(8) -0.026(6)
C15 0.057(7) 0.083(8) 0.096(9) -0.046(7) 0.023(6) -0.030(6)
C16 0.095(15) 0.098(15) 0.126(15) 0.006(13) 0.006(13) -0.042(12)
C16A 0.104(13) 0.094(13) 0.117(13) 0.012(11) 0.016(11) -0.040(11)
C17 0.090(12) 0.100(14) 0.127(13) -0.003(11) 0.010(11) -0.032(11)
C17A 0.060(12) 0.080(14) 0.123(14) 0.000(12) 0.004(11) -0.022(11)
C18 0.093(12) 0.092(12) 0.117(13) 0.010(11) 0.012(11) -0.029(10)
C18A 0.085(11) 0.087(11) 0.116(13) -0.003(11) 0.023(11) -0.024(10)
C1 0.037(5) 0.040(5) 0.058(6) -0.018(4) 0.003(4) -0.006(4)
C6 0.059(6) 0.043(5) 0.055(6) -0.017(4) 0.014(5) 0.000(4)
C5 0.077(8) 0.056(6) 0.061(7) -0.023(5) 0.013(6) 0.013(6)
C4 0.042(5) 0.046(5) 0.077(7) -0.026(5) 0.003(5) 0.006(4)
C3 0.053(6) 0.039(5) 0.080(7) -0.008(5) 0.019(5) 0.000(4)
C2 0.058(6) 0.038(5) 0.078(7) -0.014(5) 0.027(5) -0.003(4)
C9 0.140(15) 0.079(10) 0.086(10) -0.042(8) -0.024(10) 0.021(9)
C7 0.093(10) 0.040(6) 0.141(13) -0.048(7) 0.007(9) 0.001(6)
C8 0.093(10) 0.065(7) 0.081(8) -0.023(6) 0.017(7) 0.027(7)
C28 0.062(7) 0.042(6) 0.113(11) -0.023(6) -0.003(7) -0.009(5)
C29 0.127(14) 0.076(9) 0.075(9) 0.005(7) -0.016(9) -0.038(9)
C30 0.064(7) 0.078(8) 0.059(7) -0.014(6) 0.017(5) -0.032(6)
C32 0.114(4) 0.077(3) 0.076(3) 0.019(3) 0.005(3) -0.028(3)
C38 0.042(6) 0.087(9) 0.117(11) 0.041(8) 0.021(7) 0.004(6)
C39 0.085(12) 0.18(2) 0.17(2) 0.069(17) 0.038(12) -0.035(13)
C33 0.115(5) 0.078(4) 0.076(3) 0.018(3) 0.005(3) -0.028(3)

loop_
_atom_type_symbol
_atom_type_description
_atom_type_scat_dispersion_real
_atom_type_scat_dispersion_imag
_atom_type_scat_source
C C 0.0033 0.0016 'International Tables Vol C Tables 4.2.6.8 and 6.1.1.4'
H H 0.0000 0.0000 'International Tables Vol C Tables 4.2.6.8 and 6.1.1.4'
Ag Ag -0.8971 1.1015 'International Tables Vol C Tables 4.2.6.8 and 6.1.1.4'
F F 0.0171 0.0103 'International Tables Vol C Tables 4.2.6.8 and 6.1.1.4'
N N 0.0061 0.0033 'International Tables Vol C Tables 4.2.6.8 and 6.1.1.4'
O O 0.0106 0.0060 'International Tables Vol C Tables 4.2.6.8 and 6.1.1.4'
S S 0.1246 0.1234 'International Tables Vol C Tables 4.2.6.8 and 6.1.1.4'

loop_
_geom_angle_atom_site_label_1
_geom_angle_atom_site_label_2
_geom_angle_atom_site_label_3
_geom_angle
_geom_angle_site_symmetry_1
_geom_angle_site_symmetry_3
_geom_angle_publ_flag
Ag1 Ag5 Ag2 132.40(4) . 3_666 ?
S3 Ag5 Ag1 55.57(6) . . ?
S3 Ag5 Ag2 101.28(6) . 3_666 ?
S2 Ag5 Ag1 123.32(6) . . ?
S2 Ag5 Ag2 55.51(5) . 3_666 ?
S2 Ag5 S3 150.05(8) . . ?
O4 Ag5 Ag1 79.4(2) . . ?
O4 Ag5 Ag2 147.2(2) . 3_666 ?
O4 Ag5 S3 105.1(2) . . ?
O4 Ag5 S2 103.8(2) . . ?
Ag5 Ag1 Ag2 100.86(4) . . ?
Ag5 Ag1 Ag6 100.05(3) . 3_666 ?
Ag2 Ag1 Ag6 63.43(3) . 3_666 ?
S3 Ag1 Ag5 53.58(6) . . ?
S3 Ag1 Ag2 98.31(6) . . ?
S3 Ag1 Ag6 53.31(6) . 3_666 ?
S3 Ag1 S1 128.33(8) . . ?
S1 Ag1 Ag5 86.94(6) . . ?
S1 Ag1 Ag2 53.43(5) . . ?
S1 Ag1 Ag6 116.58(6) . 3_666 ?
O1 Ag1 Ag5 174.9(2) . . ?
O1 Ag1 Ag2 81.2(2) . . ?
O1 Ag1 Ag6 76.6(2) . 3_666 ?
O1 Ag1 S3 121.6(2) . . ?
O1 Ag1 S1 98.0(2) . . ?
O1 Ag1 O3 96.3(3) . . ?
O3 Ag1 Ag5 83.42(18) . . ?
O3 Ag1 Ag2 158.6(2) . . ?
O3 Ag1 Ag6 136.9(2) . 3_666 ?
O3 Ag1 S3 100.9(2) . . ?
O3 Ag1 S1 106.5(2) . . ?
Ag5 Ag2 Ag1 123.64(4) 3_666 . ?
Ag5 Ag2 Ag3 70.46(3) 3_666 . ?
Ag5 Ag2 Ag6 97.50(3) 3_666 3_666 ?
Ag1 Ag2 Ag6 59.82(3) . 3_666 ?
Ag3 Ag2 Ag1 104.34(3) . . ?
Ag3 Ag2 Ag6 151.30(4) . 3_666 ?
S2 Ag2 Ag5 53.18(5) 3_666 3_666 ?
S2 Ag2 Ag1 103.87(6) 3_666 . ?
S2 Ag2 Ag3 123.55(6) 3_666 . ?
S2 Ag2 Ag6 49.47(6) 3_666 3_666 ?
S1 Ag2 Ag5 112.74(6) . 3_666 ?
S1 Ag2 Ag1 54.74(6) . . ?
S1 Ag2 Ag3 53.03(6) . . ?
S1 Ag2 Ag6 114.31(7) . 3_666 ?
S1 Ag2 S2 145.85(8) . 3_666 ?
O2 Ag2 Ag5 147.3(2) . 3_666 ?
O2 Ag2 Ag1 80.5(3) . . ?
O2 Ag2 Ag3 129.1(3) . . ?
O2 Ag2 Ag6 74.8(3) . 3_666 ?
O2 Ag2 S2 103.1(3) . 3_666 ?
O2 Ag2 S1 99.1(2) . . ?
O2 Ag2 O10A 84.9(11) . . ?
O2 Ag2 O10 96.6(7) . . ?
O10A Ag2 Ag1 163.2(11) . . ?
O10A Ag2 Ag3 78.5(13) . . ?
O10A Ag2 S2 87.5(13) . 3_666 ?
O10A Ag2 S1 120.2(13) . . ?
O10 Ag2 Ag5 62.5(7) . 3_666 ?
O10 Ag2 Ag1 171.3(7) . . ?
O10 Ag2 Ag3 71.1(7) . . ?
O10 Ag2 Ag6 127.5(7) . 3_666 ?
O10 Ag2 S2 84.8(8) . 3_666 ?
O10 Ag2 S1 118.2(7) . . ?
Ag2 Ag3 Ag4 97.26(4) . . ?
S3 Ag3 Ag2 97.60(6) 3_666 . ?
S3 Ag3 Ag4 96.42(6) 3_666 . ?
S1 Ag3 Ag2 54.04(6) . . ?
S1 Ag3 Ag4 50.22(5) . . ?
S1 Ag3 S3 122.31(8) . 3_666 ?
O6 Ag3 Ag2 169.1(3) . . ?
O6 Ag3 Ag4 81.0(2) . . ?
O6 Ag3 S3 93.3(3) . 3_666 ?
O6 Ag3 S1 119.0(2) . . ?
O6 Ag3 O9 87.7(4) . . ?
O9B Ag3 Ag2 80.0(13) . . ?
O9B Ag3 Ag4 161.6(10) . . ?
O9B Ag3 S1 117.1(12) . . ?
O9B Ag3 O6 98.2(14) . . ?
O9 Ag3 Ag2 91.6(4) . . ?
O9 Ag3 Ag4 163.3(4) . . ?
O9 Ag3 S3 96.4(4) . 3_666 ?
O9 Ag3 S1 128.6(4) . . ?
O9A Ag3 Ag2 75.9(13) . . ?
O9A Ag3 Ag4 148.4(11) . . ?
O9A Ag3 S1 105.4(12) . . ?
O9A Ag3 O6 99.9(14) . . ?
S2 Ag4 Ag3 100.29(5) . . ?
S1 Ag4 Ag3 49.98(6) . . ?
S1 Ag4 S2 110.18(8) . . ?
O5 Ag4 Ag3 71.6(2) . . ?
O5 Ag4 S2 95.9(3) . . ?
O5 Ag4 S1 118.6(2) . . ?
N5 Ag4 Ag3 150.2(3) . . ?
N5 Ag4 S2 109.5(3) . . ?
N5 Ag4 S1 116.9(3) . . ?
N5 Ag4 O5 103.7(4) . . ?
Ag1 Ag6 Ag2 56.75(3) 3_666 3_666 ?
S3 Ag6 Ag1 52.29(5) 3_666 3_666 ?
S3 Ag6 Ag2 92.56(6) 3_666 3_666 ?
S2 Ag6 Ag1 102.75(6) . 3_666 ?
S2 Ag6 Ag2 51.37(5) . 3_666 ?
S2 Ag6 S3 106.46(8) . 3_666 ?
O7 Ag6 Ag1 99.4(6) . 3_666 ?
O7 Ag6 Ag2 130.7(6) . 3_666 ?
O7 Ag6 S3 105.1(6) . 3_666 ?
O7 Ag6 S2 148.2(6) . . ?
Ag5 S3 Ag1 70.85(7) . . ?
Ag5 S3 Ag3 85.06(7) . 3_666 ?
Ag5 S3 Ag6 131.16(11) . 3_666 ?
Ag1 S3 Ag3 144.42(11) . 3_666 ?
Ag1 S3 Ag6 74.40(7) . 3_666 ?
Ag3 S3 Ag6 105.55(9) 3_666 3_666 ?
C19 S3 Ag5 107.7(3) . . ?
C19 S3 Ag1 105.7(3) . . ?
C19 S3 Ag3 106.4(3) . 3_666 ?
C19 S3 Ag6 114.1(3) . 3_666 ?
Ag5 S2 Ag2 71.32(7) . 3_666 ?
Ag5 S2 Ag4 88.83(7) . . ?
Ag5 S2 Ag6 137.29(9) . . ?
Ag2 S2 Ag4 141.56(9) 3_666 . ?
Ag6 S2 Ag2 79.15(7) . 3_666 ?
Ag6 S2 Ag4 96.10(9) . . ?
C10 S2 Ag5 105.7(3) . . ?
C10 S2 Ag2 101.7(3) . 3_666 ?
C10 S2 Ag4 115.5(3) . . ?
C10 S2 Ag6 110.1(3) . . ?
Ag2 S1 Ag1 71.83(7) . . ?
Ag3 S1 Ag1 137.45(9) . . ?
Ag3 S1 Ag2 72.94(7) . . ?
Ag3 S1 Ag4 79.80(8) . . ?
Ag4 S1 Ag1 110.04(9) . . ?
Ag4 S1 Ag2 135.04(9) . . ?
C1 S1 Ag1 102.3(3) . . ?
C1 S1 Ag2 106.6(3) . . ?
C1 S1 Ag3 110.1(4) . . ?
C1 S1 Ag4 116.1(3) . . ?
C28 O1 Ag1 121.7(8) . . ?
C28 O2 Ag2 124.3(8) . . ?
C30 O3 Ag1 121.1(7) . . ?
C30 O4 Ag5 124.2(7) . . ?
C32 O5 Ag4 132.9(9) . . ?
C32 O6 Ag3 115.6(9) . . ?
C22 N3 C25 110.5(19) . . ?
C26 N3 C22 112(2) . . ?
C26 N3 C27 108(2) . . ?
C26 N3 C25 106(2) . . ?
C27 N3 C22 113.7(19) . . ?
C27 N3 C25 107(2) . . ?
C25A N3A C22A 107(3) . . ?
C26A N3A C22A 107.8(18) . . ?
C26A N3A C25A 112(3) . . ?
C26A N3A C27A 104(3) . . ?
C27A N3A C22A 110(3) . . ?
C27A N3A C25A 115(3) . . ?
C13 N2 C16 111.3(15) . . ?
C13 N2 C16A 112.4(15) . . ?
C13 N2 C17 112.1(17) . . ?
C13 N2 C17A 107.8(14) . . ?
C13 N2 C18 109.6(14) . . ?
C13 N2 C18A 107.2(13) . . ?
C16A N2 C17A 113(2) . . ?
C16A N2 C18A 113(2) . . ?
C17 N2 C16 107.1(12) . . ?
C17A N2 C18A 103.1(19) . . ?
C18 N2 C16 107.1(13) . . ?
C18 N2 C17 109.5(13) . . ?
C4 N1 C9 107.9(9) . . ?
C7 N1 C4 114.3(9) . . ?
C7 N1 C9 109.0(11) . . ?
C8 N1 C4 109.7(9) . . ?
C8 N1 C9 108.1(11) . . ?
C8 N1 C7 107.6(10) . . ?
C38 N5 Ag4 158.2(11) . . ?
C24 C19 S3 121.8(8) . . ?
C24 C19 C20A 112.7(16) . . ?
C20 C19 S3 114.5(15) . . ?
C20 C19 C24 121.0(16) . . ?
C20A C19 S3 123.5(15) . . ?
C19 C24 H24 118.3 . . ?
C23 C24 C19 123.4(11) . . ?
C23 C24 H24 118.3 . . ?
C24 C23 H23 122.5 . . ?
C24 C23 H23A 120.2 . . ?
C24 C23 C22A 119.5(16) . . ?
C22 C23 C24 115.0(17) . . ?
C22 C23 H23 122.5 . . ?
C22A C23 H23A 120.2 . . ?
C23 C22 N3 118(2) . . ?
C23 C22 C21 122(2) . . ?
C21 C22 N3 120(2) . . ?
C23 C22A N3A 120(2) . . ?
C21A C22A N3A 121(3) . . ?
C21A C22A C23 119(2) . . ?
C22 C21 H21 118.4 . . ?
C20 C21 C22 123(2) . . ?
C20 C21 H21 118.4 . . ?
C22A C21A H21A 119.6 . . ?
C22A C21A C20A 121(3) . . ?
C20A C21A H21A 119.6 . . ?
C19 C20 C21 113(2) . . ?
C19 C20 H20 123.4 . . ?
C21 C20 H20 123.4 . . ?
C19 C20A H20A 119.3 . . ?
C21A C20A C19 121(3) . . ?
C21A C20A H20A 119.3 . . ?
N3 C26 H26A 109.5 . . ?
N3 C26 H26B 109.5 . . ?
N3 C26 H26C 109.5 . . ?
H26A C26 H26B 109.5 . . ?
H26A C26 H26C 109.5 . . ?
H26B C26 H26C 109.5 . . ?
N3A C25A H25A 109.5 . . ?
N3A C25A H25B 109.5 . . ?
N3A C25A H25C 109.5 . . ?
H25A C25A H25B 109.5 . . ?
H25A C25A H25C 109.5 . . ?
H25B C25A H25C 109.5 . . ?
N3 C27 H27A 109.5 . . ?
N3 C27 H27B 109.5 . . ?
N3 C27 H27C 109.5 . . ?
H27A C27 H27B 109.5 . . ?
H27A C27 H27C 109.5 . . ?
H27B C27 H27C 109.5 . . ?
N3A C26A H26D 109.5 . . ?
N3A C26A H26E 109.5 . . ?
N3A C26A H26F 109.5 . . ?
H26D C26A H26E 109.5 . . ?
H26D C26A H26F 109.5 . . ?
H26E C26A H26F 109.5 . . ?
N3 C25 H25D 109.5 . . ?
N3 C25 H25E 109.5 . . ?
N3 C25 H25F 109.5 . . ?
H25D C25 H25E 109.5 . . ?
H25D C25 H25F 109.5 . . ?
H25E C25 H25F 109.5 . . ?
N3A C27A H27D 109.5 . . ?
N3A C27A H27E 109.5 . . ?
N3A C27A H27F 109.5 . . ?
H27D C27A H27E 109.5 . . ?
H27D C27A H27F 109.5 . . ?
H27E C27A H27F 109.5 . . ?
C11 C10 S2 120.7(7) . . ?
C15 C10 S2 122.3(9) . . ?
C15 C10 C11 117.0(9) . . ?
C10 C11 H11 119.7 . . ?
C12 C11 C10 120.6(10) . . ?
C12 C11 H11 119.7 . . ?
C11 C12 H12 119.9 . . ?
C13 C12 C11 120.2(12) . . ?
C13 C12 H12 119.9 . . ?
C12 C13 N2 120.4(11) . . ?
C12 C13 C14 120.0(10) . . ?
C14 C13 N2 119.6(10) . . ?
C13 C14 H14 119.9 . . ?
C13 C14 C15 120.2(11) . . ?
C15 C14 H14 119.9 . . ?
C10 C15 C14 121.9(12) . . ?
C10 C15 H15 119.1 . . ?
C14 C15 H15 119.1 . . ?
N2 C16 H16A 109.5 . . ?
N2 C16 H16B 109.5 . . ?
N2 C16 H16C 109.5 . . ?
H16A C16 H16B 109.5 . . ?
H16A C16 H16C 109.5 . . ?
H16B C16 H16C 109.5 . . ?
N2 C16A H16D 109.5 . . ?
N2 C16A H16E 109.5 . . ?
N2 C16A H16F 109.5 . . ?
H16D C16A H16E 109.5 . . ?
H16D C16A H16F 109.5 . . ?
H16E C16A H16F 109.5 . . ?
N2 C17 H17A 109.5 . . ?
N2 C17 H17B 109.5 . . ?
N2 C17 H17C 109.5 . . ?
H17A C17 H17B 109.5 . . ?
H17A C17 H17C 109.5 . . ?
H17B C17 H17C 109.5 . . ?
N2 C17A H17D 109.5 . . ?
N2 C17A H17E 109.5 . . ?
N2 C17A H17F 109.5 . . ?
H17D C17A H17E 109.5 . . ?
H17D C17A H17F 109.5 . . ?
H17E C17A H17F 109.5 . . ?
N2 C18 H18A 109.5 . . ?
N2 C18 H18B 109.5 . . ?
N2 C18 H18C 109.5 . . ?
H18A C18 H18B 109.5 . . ?
H18A C18 H18C 109.5 . . ?
H18B C18 H18C 109.5 . . ?
N2 C18A H18D 109.5 . . ?
N2 C18A H18E 109.5 . . ?
N2 C18A H18F 109.5 . . ?
H18D C18A H18E 109.5 . . ?
H18D C18A H18F 109.5 . . ?
H18E C18A H18F 109.5 . . ?
C6 C1 S1 119.4(8) . . ?
C6 C1 C2 119.2(9) . . ?
C2 C1 S1 121.4(7) . . ?
C1 C6 H6 119.5 . . ?
C1 C6 C5 120.9(10) . . ?
C5 C6 H6 119.5 . . ?
C6 C5 H5 120.3 . . ?
C6 C5 C4 119.4(10) . . ?
C4 C5 H5 120.3 . . ?
C5 C4 N1 119.0(10) . . ?
C3 C4 N1 121.3(10) . . ?
C3 C4 C5 119.7(9) . . ?
C4 C3 H3 119.9 . . ?
C4 C3 C2 120.3(10) . . ?
C2 C3 H3 119.9 . . ?
C1 C2 C3 120.4(10) . . ?
C1 C2 H2 119.8 . . ?
C3 C2 H2 119.8 . . ?
N1 C9 H9A 109.5 . . ?
N1 C9 H9B 109.5 . . ?
N1 C9 H9C 109.5 . . ?
H9A C9 H9B 109.5 . . ?
H9A C9 H9C 109.5 . . ?
H9B C9 H9C 109.5 . . ?
N1 C7 H7A 109.5 . . ?
N1 C7 H7B 109.5 . . ?
N1 C7 H7C 109.5 . . ?
H7A C7 H7B 109.5 . . ?
H7A C7 H7C 109.5 . . ?
H7B C7 H7C 109.5 . . ?
N1 C8 H8A 109.5 . . ?
N1 C8 H8B 109.5 . . ?
N1 C8 H8C 109.5 . . ?
H8A C8 H8B 109.5 . . ?
H8A C8 H8C 109.5 . . ?
H8B C8 H8C 109.5 . . ?
O1 C28 C29 114.9(13) . . ?
O2 C28 O1 131.1(11) . . ?
O2 C28 C29 114.0(11) . . ?
F2A C29 F1A 108(2) . . ?
F2A C29 C28 111.8(14) . . ?
F2A C29 F3A 113.7(19) . . ?
F2 C29 C28 111.3(15) . . ?
F1A C29 C28 102.4(16) . . ?
F1 C29 F2 98.0(19) . . ?
F1 C29 F3 115(2) . . ?
F1 C29 C28 117.7(17) . . ?
F3B C29 C28 108.8(15) . . ?
F3 C29 F2 104(2) . . ?
F3 C29 C28 109.4(15) . . ?
F3A C29 F1A 107(2) . . ?
F3A C29 C28 113.0(15) . . ?
F2B C29 F3B 106(2) . . ?
F2B C29 C28 113.8(16) . . ?
F1B C29 F3B 87(2) . . ?
F1B C29 C28 117(2) . . ?
F1B C29 F2B 120(3) . . ?
O3 C30 C31 115.1(12) . . ?
O4 C30 O3 128.8(11) . . ?
O4 C30 C31 116.1(12) . . ?
F4 C31 F6 90(2) . . ?
F4 C31 C30 114.9(18) . . ?
F4A C31 C30 110.5(17) . . ?
F5 C31 F4 128(2) . . ?
F5 C31 F6 101.3(19) . . ?
F5 C31 C30 109.7(16) . . ?
F5A C31 F4A 117(2) . . ?
F5A C31 F6A 95(2) . . ?
F5A C31 C30 118.6(19) . . ?
F6 C31 C30 106.5(17) . . ?
F6A C31 F4A 105(2) . . ?
F6A C31 C30 108.7(19) . . ?
O5 C32 C33 115.2(12) . . ?
O6 C32 O5 128.8(13) . . ?
O6 C32 C33 115.9(11) . . ?
N5 C38 C39 175.7(16) . . ?
C38 C39 H39A 109.5 . . ?
C38 C39 H39B 109.5 . . ?
C38 C39 H39C 109.5 . . ?
H39A C39 H39B 109.5 . . ?
H39A C39 H39C 109.5 . . ?
H39B C39 H39C 109.5 . . ?
F7 C33 F8 100.7(13) . . ?
F7 C33 C32 112.8(16) . . ?
F8 C33 C32 103.2(15) . . ?
F9 C33 F7 107.5(14) . . ?
F9 C33 F8 104.5(12) . . ?
F9 C33 C32 125.0(13) . . ?
F7B C33 C32 121.5(15) . . ?
F7B C33 F9B 106.4(13) . . ?
F7B C33 F8B 107.2(12) . . ?
F9A C33 C32 112(2) . . ?
F8A C33 C32 122(2) . . ?
F8A C33 F9A 98(2) . . ?
F9B C33 C32 106.0(15) . . ?
F7A C33 C32 124(2) . . ?
F7A C33 F9A 98(2) . . ?
F7A C33 F8A 99(2) . . ?
F8B C33 C32 109.6(12) . . ?
F8B C33 F9B 104.9(11) . . ?
C36B O9B Ag3 127(4) . . ?
O10 C36 C37 117(3) . . ?
O9 C36 C37 115(2) . . ?
O9 C36 O10 125(3) . . ?
F10 C35 F11 103(2) . . ?
F10 C35 C34 102(3) . . ?
F12 C35 F10 103(2) . . ?
F12 C35 F11 101(2) . . ?
F12 C35 C34 110(3) . . ?
F11 C35 C34 133(3) . . ?
F15 C37 C36 114.7(19) . . ?
F15 C37 F13 105.7(17) . . ?
F14 C37 C36 115(2) . . ?
F14 C37 F15 106.2(16) . . ?
F14 C37 F13 105.6(17) . . ?
F13 C37 C36 108.6(19) . . ?
C36A O10A Ag2 126(5) . . ?
F16 C41 F18 100(2) . . ?
F16 C41 F17 100(2) . . ?
F16 C41 C40 95(2) . . ?
F18 C41 F17 99(2) . . ?
F18 C41 C40 126(2) . . ?
F17 C41 C40 129(2) . . ?
O11 C40 C41 126(3) . . ?
O12 C40 C41 116(3) . . ?
O12 C40 O11 118(3) . . ?
F16A C41A C40A 110(4) . . ?
F18A C41A F16A 112(2) . . ?
F18A C41A F17A 115(3) . . ?
F18A C41A C40A 106(4) . . ?
F17A C41A F16A 113(2) . . ?
F17A C41A C40A 100(4) . . ?
O11A C40A C41A 135(5) . . ?
O11A C40A O12A 125(4) . . ?
O12A C40A C41A 100(4) . . ?
C34 O7 Ag6 121(2) . . ?
O7 C34 C35 113(3) . . ?
O7 C34 C35A 126(4) . . ?
O7 C34 O8 114(3) . . ?
O8 C34 C35 133(4) . . ?
O8 C34 C35A 102(3) . . ?
F12A C35A C34 113(4) . . ?
F12A C35A F11A 111(2) . . ?
F11A C35A C34 101(3) . . ?
F10A C35A C34 111(4) . . ?
F10A C35A F12A 111(2) . . ?
F10A C35A F11A 111(2) . . ?
C36 O10 Ag2 133(2) . . ?
C36 O9 Ag3 114.4(16) . . ?
O10A C36A O9A 123(5) . . ?
O10A C36A C37A 122(6) . . ?
O9A C36A C37A 115(5) . . ?
C36A O9A Ag3 124(4) . . ?
O9B C36B C37B 125(4) . . ?
O10B C36B O9B 108(4) . . ?
O10B C36B C37B 126(4) . . ?
F14B C37B C36B 125(4) . . ?
F14B C37B F15B 108(3) . . ?
F13B C37B C36B 109(4) . . ?
F13B C37B F14B 107(3) . . ?
F13B C37B F15B 107(3) . . ?
F15B C37B C36B 99(4) . . ?
F14A C37A C36A 114(4) . . ?
F14A C37A F13A 113(4) . . ?
F13A C37A C36A 106(3) . . ?
F15A C37A C36A 124(4) . . ?
F15A C37A F14A 100(3) . . ?
F15A C37A F13A 98(3) . . ?

loop_
_geom_bond_atom_site_label_1
_geom_bond_atom_site_label_2
_geom_bond_distance
_geom_bond_site_symmetry_2
_geom_bond_publ_flag
Ag5 Ag1 2.9163(11) . ?
Ag5 Ag2 2.9317(12) 3_666 ?
Ag5 S3 2.484(2) . ?
Ag5 S2 2.477(2) . ?
Ag5 O4 2.371(9) . ?
Ag1 Ag2 2.9986(13) . ?
Ag1 Ag6 3.0997(13) 3_666 ?
Ag1 S3 2.546(2) . ?
Ag1 S1 2.577(3) . ?
Ag1 O1 2.333(8) . ?
Ag1 O3 2.341(8) . ?
Ag2 Ag3 2.9937(14) . ?
Ag2 Ag6 3.2068(15) 3_666 ?
Ag2 S2 2.551(2) 3_666 ?
Ag2 S1 2.535(2) . ?
Ag2 O2 2.306(9) . ?
Ag2 O10A 2.32(5) . ?
Ag2 O10 2.53(3) . ?
Ag3 Ag4 3.2153(12) . ?
Ag3 S3 2.572(2) 3_666 ?
Ag3 S1 2.502(3) . ?
Ag3 O6 2.381(10) . ?
Ag3 O9B 2.30(5) . ?
Ag3 O9 2.384(18) . ?
Ag3 O9A 2.25(5) . ?
Ag4 S2 2.574(2) . ?
Ag4 S1 2.511(2) . ?
Ag4 O5 2.326(9) . ?
Ag4 N5 2.239(10) . ?
Ag6 S3 2.581(3) 3_666 ?
Ag6 S2 2.482(2) . ?
Ag6 O7 2.24(2) . ?
S3 C19 1.794(10) . ?
S2 C10 1.761(9) . ?
S1 C1 1.783(9) . ?
F2A C29 1.349(18) . ?
F2 C29 1.351(19) . ?
F1A C29 1.39(2) . ?
F1 C29 1.278(19) . ?
F3B C29 1.35(2) . ?
F3 C29 1.336(19) . ?
F4 C31 1.31(3) . ?
F4A C31 1.36(3) . ?
F5 C31 1.31(2) . ?
F5A C31 1.32(3) . ?
F6 C31 1.37(3) . ?
F6A C31 1.36(3) . ?
F7 C33 1.320(19) . ?
F8 C33 1.378(18) . ?
F9 C33 1.289(17) . ?
O1 C28 1.254(16) . ?
O2 C28 1.232(17) . ?
O3 C30 1.253(13) . ?
O4 C30 1.227(13) . ?
O5 C32 1.248(15) . ?
O6 C32 1.243(16) . ?
N3 C22 1.50(3) . ?
N3 C26 1.49(2) . ?
N3 C27 1.50(2) . ?
N3 C25 1.50(2) . ?
N3A C22A 1.56(4) . ?
N3A C25A 1.53(3) . ?
N3A C26A 1.52(2) . ?
N3A C27A 1.53(2) . ?
N2 C13 1.498(13) . ?
N2 C16 1.53(3) . ?
N2 C16A 1.52(2) . ?
N2 C17 1.51(3) . ?
N2 C17A 1.52(2) . ?
N2 C18 1.51(2) . ?
N2 C18A 1.53(2) . ?
N1 C4 1.493(12) . ?
N1 C9 1.540(17) . ?
N1 C7 1.473(18) . ?
N1 C8 1.471(16) . ?
N5 C38 1.095(15) . ?
C19 C24 1.361(15) . ?
C19 C20 1.34(3) . ?
C19 C20A 1.45(3) . ?
C24 H24 0.9300 . ?
C24 C23 1.356(17) . ?
C23 H23 0.9300 . ?
C23 H23A 0.9300 . ?
C23 C22 1.26(3) . ?
C23 C22A 1.44(3) . ?
C22 C21 1.41(4) . ?
C22A C21A 1.28(4) . ?
C21 H21 0.9300 . ?
C21 C20 1.34(4) . ?
C21A H21A 0.9300 . ?
C21A C20A 1.41(4) . ?
C20 H20 0.9300 . ?
C20A H20A 0.9300 . ?
C26 H26A 0.9600 . ?
C26 H26B 0.9600 . ?
C26 H26C 0.9600 . ?
C25A H25A 0.9600 . ?
C25A H25B 0.9600 . ?
C25A H25C 0.9600 . ?
C27 H27A 0.9600 . ?
C27 H27B 0.9600 . ?
C27 H27C 0.9600 . ?
C26A H26D 0.9600 . ?
C26A H26E 0.9600 . ?
C26A H26F 0.9600 . ?
C25 H25D 0.9600 . ?
C25 H25E 0.9600 . ?
C25 H25F 0.9600 . ?
C27A H27D 0.9600 . ?
C27A H27E 0.9600 . ?
C27A H27F 0.9600 . ?
C10 C11 1.409(14) . ?
C10 C15 1.380(14) . ?
C11 H11 0.9300 . ?
C11 C12 1.401(14) . ?
C12 H12 0.9300 . ?
C12 C13 1.358(17) . ?
C13 C14 1.375(19) . ?
C14 H14 0.9300 . ?
C14 C15 1.380(17) . ?
C15 H15 0.9300 . ?
C16 H16A 0.9600 . ?
C16 H16B 0.9600 . ?
C16 H16C 0.9600 . ?
C16A H16D 0.9600 . ?
C16A H16E 0.9600 . ?
C16A H16F 0.9600 . ?
C17 H17A 0.9600 . ?
C17 H17B 0.9600 . ?
C17 H17C 0.9600 . ?
C17A H17D 0.9600 . ?
C17A H17E 0.9600 . ?
C17A H17F 0.9600 . ?
C18 H18A 0.9600 . ?
C18 H18B 0.9600 . ?
C18 H18C 0.9600 . ?
C18A H18D 0.9600 . ?
C18A H18E 0.9600 . ?
C18A H18F 0.9600 . ?
C1 C6 1.369(13) . ?
C1 C2 1.379(14) . ?
C6 H6 0.9300 . ?
C6 C5 1.386(13) . ?
C5 H5 0.9300 . ?
C5 C4 1.388(17) . ?
C4 C3 1.369(15) . ?
C3 H3 0.9300 . ?
C3 C2 1.383(13) . ?
C2 H2 0.9300 . ?
C9 H9A 0.9600 . ?
C9 H9B 0.9600 . ?
C9 H9C 0.9600 . ?
C7 H7A 0.9600 . ?
C7 H7B 0.9600 . ?
C7 H7C 0.9600 . ?
C8 H8A 0.9600 . ?
C8 H8B 0.9600 . ?
C8 H8C 0.9600 . ?
C28 C29 1.556(18) . ?
C29 F3A 1.381(19) . ?
C29 F2B 1.34(2) . ?
C29 F1B 1.33(2) . ?
C30 C31 1.54(2) . ?
C32 C33 1.504(15) . ?
C38 C39 1.47(2) . ?
C39 H39A 0.9600 . ?
C39 H39B 0.9600 . ?
C39 H39C 0.9600 . ?
C33 F7B 1.386(19) . ?
C33 F9A 1.39(3) . ?
C33 F8A 1.39(3) . ?
C33 F9B 1.431(19) . ?
C33 F7A 1.39(3) . ?
C33 F8B 1.411(17) . ?
O9B C36B 1.22(4) . ?
C36 C37 1.511(19) . ?
C36 O10 1.30(4) . ?
C36 O9 1.30(4) . ?
F10 C35 1.337(19) . ?
F12 C35 1.325(19) . ?
F11 C35 1.339(19) . ?
C35 C34 1.58(2) . ?
C37 F15 1.294(17) . ?
C37 F14 1.292(18) . ?
C37 F13 1.301(18) . ?
O10A C36A 1.08(9) . ?
F16 C41 1.324(19) . ?
C41 F18 1.348(19) . ?
C41 F17 1.351(19) . ?
C41 C40 1.548(19) . ?
O11 C40 1.304(19) . ?
O12 C40 1.266(19) . ?
C41A F16A 1.42(2) . ?
C41A F18A 1.38(2) . ?
C41A F17A 1.39(2) . ?
C41A C40A 1.54(2) . ?
C40A O11A 1.23(2) . ?
C40A O12A 1.24(2) . ?
O7 C34 1.16(4) . ?
C34 C35A 1.545(19) . ?
C34 O8 1.28(4) . ?
F12A C35A 1.34(2) . ?
C35A F11A 1.36(2) . ?
C35A F10A 1.34(2) . ?
C36A O9A 1.36(8) . ?
C36A C37A 1.52(2) . ?
O10B C36B 1.22(4) . ?
C36B C37B 1.54(2) . ?
C37B F14B 1.33(2) . ?
C37B F13B 1.33(2) . ?
C37B F15B 1.34(2) . ?
C37A F14A 1.32(2) . ?
C37A F13A 1.33(2) . ?
C37A F15A 1.31(2) . ?

loop_
_geom_torsion_atom_site_label_1
_geom_torsion_atom_site_label_2
_geom_torsion_atom_site_label_3
_geom_torsion_atom_site_label_4
_geom_torsion
_geom_torsion_site_symmetry_1
_geom_torsion_site_symmetry_2
_geom_torsion_site_symmetry_3
_geom_torsion_site_symmetry_4
_geom_torsion_publ_flag
Ag5 S3 C19 C24 -13.6(11) . . . . ?
Ag5 S3 C19 C20 147.8(16) . . . . ?
Ag5 S3 C19 C20A -176.3(17) . . . . ?
Ag5 S2 C10 C11 -42.0(8) . . . . ?
Ag5 S2 C10 C15 139.6(10) . . . . ?
Ag5 O4 C30 O3 -22(2) . . . . ?
Ag5 O4 C30 C31 155.2(11) . . . . ?
Ag1 S3 C19 C24 -88.1(10) . . . . ?
Ag1 S3 C19 C20 73.3(16) . . . . ?
Ag1 S3 C19 C20A 109.2(18) . . . . ?
Ag1 S1 C1 C6 48.3(8) . . . . ?
Ag1 S1 C1 C2 -131.4(8) . . . . ?
Ag1 O1 C28 O2 12(2) . . . . ?
Ag1 O1 C28 C29 -165.8(8) . . . . ?
Ag1 O3 C30 O4 9(2) . . . . ?
Ag1 O3 C30 C31 -167.7(10) . . . . ?
Ag2 S2 C10 C11 -115.7(8) 3_666 . . . ?
Ag2 S2 C10 C15 65.9(10) 3_666 . . . ?
Ag2 S1 C1 C6 122.7(8) . . . . ?
Ag2 S1 C1 C2 -57.0(9) . . . . ?
Ag2 O2 C28 O1 -14(2) . . . . ?
Ag2 O2 C28 C29 163.3(8) . . . . ?
Ag2 O10A C36A O9A 9(4) . . . . ?
Ag2 O10A C36A C37A -168(3) . . . . ?
Ag3 S3 C19 C24 76.4(10) 3_666 . . . ?
Ag3 S3 C19 C20 -122.2(16) 3_666 . . . ?
Ag3 S3 C19 C20A -86.3(18) 3_666 . . . ?
Ag3 S1 C1 C6 -159.8(7) . . . . ?
Ag3 S1 C1 C2 20.5(9) . . . . ?
Ag3 O6 C32 O5 -23(2) . . . . ?
Ag3 O6 C32 C33 154.1(10) . . . . ?
Ag3 O9B C36B O10B -50(6) . . . . ?
Ag3 O9B C36B C37B 132(4) . . . . ?
Ag4 S2 C10 C11 54.3(9) . . . . ?
Ag4 S2 C10 C15 -124.1(9) . . . . ?
Ag4 S1 C1 C6 -71.6(9) . . . . ?
Ag4 S1 C1 C2 108.7(8) . . . . ?
Ag4 O5 C32 O6 -9(3) . . . . ?
Ag4 O5 C32 C33 174.0(9) . . . . ?
Ag6 S3 C19 C24 -167.7(9) 3_666 . . . ?
Ag6 S3 C19 C20 -6.3(17) 3_666 . . . ?
Ag6 S3 C19 C20A 29.6(18) 3_666 . . . ?
Ag6 S2 C10 C11 161.7(7) . . . . ?
Ag6 S2 C10 C15 -16.7(10) . . . . ?
Ag6 O7 C34 C35 -139(2) . . . . ?
Ag6 O7 C34 C35A 171(3) . . . . ?
Ag6 O7 C34 O8 44(5) . . . . ?
S3 C19 C24 C23 176.7(11) . . . . ?
S3 C19 C20 C21 -174(2) . . . . ?
S3 C19 C20A C21A 177(2) . . . . ?
S2 C10 C11 C12 178.4(9) . . . . ?
S2 C10 C15 C14 -178.8(11) . . . . ?
S1 C1 C6 C5 -178.6(9) . . . . ?
S1 C1 C2 C3 176.6(9) . . . . ?
O1 C28 C29 F2A 52(2) . . . . ?
O1 C28 C29 F2 21(2) . . . . ?
O1 C28 C29 F1A -63(2) . . . . ?
O1 C28 C29 F1 -91(2) . . . . ?
O1 C28 C29 F3B -140.4(18) . . . . ?
O1 C28 C29 F3 135.4(19) . . . . ?
O1 C28 C29 F3A -178.1(18) . . . . ?
O1 C28 C29 F2B 102(2) . . . . ?
O1 C28 C29 F1B -44(3) . . . . ?
O2 C28 C29 F2A -125.8(18) . . . . ?
O2 C28 C29 F2 -157.3(18) . . . . ?
O2 C28 C29 F1A 119(2) . . . . ?
O2 C28 C29 F1 91(2) . . . . ?
O2 C28 C29 F3B 42(2) . . . . ?
O2 C28 C29 F3 -43(2) . . . . ?
O2 C28 C29 F3A 4(2) . . . . ?
O2 C28 C29 F2B -76(2) . . . . ?
O2 C28 C29 F1B 138(3) . . . . ?
O3 C30 C31 F4 -155.9(19) . . . . ?
O3 C30 C31 F4A 142.6(17) . . . . ?
O3 C30 C31 F5 51(2) . . . . ?
O3 C30 C31 F5A 4(3) . . . . ?
O3 C30 C31 F6 -58(2) . . . . ?
O3 C30 C31 F6A -103(2) . . . . ?
O4 C30 C31 F4 27(3) . . . . ?
O4 C30 C31 F4A -35(2) . . . . ?
O4 C30 C31 F5 -126.2(17) . . . . ?
O4 C30 C31 F5A -174(2) . . . . ?
O4 C30 C31 F6 125(2) . . . . ?
O4 C30 C31 F6A 80(2) . . . . ?
O5 C32 C33 F7 -51(2) . . . . ?
O5 C32 C33 F8 57.1(19) . . . . ?
O5 C32 C33 F9 175.6(16) . . . . ?
O5 C32 C33 F7B 22(2) . . . . ?
O5 C32 C33 F9A -133(2) . . . . ?
O5 C32 C33 F8A 112(3) . . . . ?
O5 C32 C33 F9B -99.7(18) . . . . ?
O5 C32 C33 F7A -16(3) . . . . ?
O5 C32 C33 F8B 147.6(15) . . . . ?
O6 C32 C33 F7 132.1(18) . . . . ?
O6 C32 C33 F8 -120.2(17) . . . . ?
O6 C32 C33 F9 -2(2) . . . . ?
O6 C32 C33 F7B -155.6(17) . . . . ?
O6 C32 C33 F9A 50(3) . . . . ?
O6 C32 C33 F8A -65(3) . . . . ?
O6 C32 C33 F9B 83.0(19) . . . . ?
O6 C32 C33 F7A 166(3) . . . . ?
O6 C32 C33 F8B -30(2) . . . . ?
N3 C22 C21 C20 174(3) . . . . ?
N3A C22A C21A C20A 177(3) . . . . ?
N2 C13 C14 C15 178.8(13) . . . . ?
N1 C4 C3 C2 178.6(10) . . . . ?
C19 C24 C23 C22 -14(3) . . . . ?
C19 C24 C23 C22A 11(2) . . . . ?
C24 C19 C20 C21 -13(4) . . . . ?
C24 C19 C20A C21A 13(4) . . . . ?
C24 C23 C22 N3 -172.9(19) . . . . ?
C24 C23 C22 C21 9(4) . . . . ?
C24 C23 C22A N3A 177.5(17) . . . . ?
C24 C23 C22A C21A 4(4) . . . . ?
C23 C22 C21 C20 -7(6) . . . . ?
C23 C22A C21A C20A -10(5) . . . . ?
C22 C21 C20 C19 9(5) . . . . ?
C22A C21A C20A C19 1(5) . . . . ?
C20 C19 C24 C23 16(3) . . . . ?
C20A C19 C24 C23 -19(2) . . . . ?
C26 N3 C22 C23 -114(3) . . . . ?
C26 N3 C22 C21 64(4) . . . . ?
C25A N3A C22A C23 59(3) . . . . ?
C25A N3A C22A C21A -128(3) . . . . ?
C27 N3 C22 C23 8(4) . . . . ?
C27 N3 C22 C21 -174(3) . . . . ?
C26A N3A C22A C23 -62(3) . . . . ?
C26A N3A C22A C21A 111(3) . . . . ?
C25 N3 C22 C23 128(3) . . . . ?
C25 N3 C22 C21 -54(4) . . . . ?
C27A N3A C22A C23 -175(3) . . . . ?
C27A N3A C22A C21A -2(4) . . . . ?
C10 C11 C12 C13 1.9(19) . . . . ?
C11 C10 C15 C14 2.7(19) . . . . ?
C11 C12 C13 N2 -179.2(11) . . . . ?
C11 C12 C13 C14 0(2) . . . . ?
C12 C13 C14 C15 0(2) . . . . ?
C13 C14 C15 C10 -1(2) . . . . ?
C15 C10 C11 C12 -3.1(17) . . . . ?
C16 N2 C13 C12 -27.7(18) . . . . ?
C16 N2 C13 C14 153.3(16) . . . . ?
C16A N2 C13 C12 7(2) . . . . ?
C16A N2 C13 C14 -172(2) . . . . ?
C17 N2 C13 C12 -147.6(16) . . . . ?
C17 N2 C13 C14 33.4(18) . . . . ?
C17A N2 C13 C12 -117.7(18) . . . . ?
C17A N2 C13 C14 63.3(19) . . . . ?
C18 N2 C13 C12 90.6(16) . . . . ?
C18 N2 C13 C14 -88.4(17) . . . . ?
C18A N2 C13 C12 131.9(19) . . . . ?
C18A N2 C13 C14 -47(2) . . . . ?
C1 C6 C5 C4 1.9(17) . . . . ?
C6 C1 C2 C3 -3.1(16) . . . . ?
C6 C5 C4 N1 179.4(10) . . . . ?
C6 C5 C4 C3 -3.0(17) . . . . ?
C5 C4 C3 C2 1.0(17) . . . . ?
C4 C3 C2 C1 2.1(17) . . . . ?
C2 C1 C6 C5 1.1(16) . . . . ?
C9 N1 C4 C5 -53.7(14) . . . . ?
C9 N1 C4 C3 128.6(13) . . . . ?
C7 N1 C4 C5 -175.2(11) . . . . ?
C7 N1 C4 C3 7.2(15) . . . . ?
C8 N1 C4 C5 63.8(14) . . . . ?
C8 N1 C4 C3 -113.8(12) . . . . ?
O9B C36B C37B F14B -50(7) . . . . ?
O9B C36B C37B F13B -179(5) . . . . ?
O9B C36B C37B F15B 70(6) . . . . ?
F10 C35 C34 O7 -98(3) . . . . ?
F10 C35 C34 O8 78(5) . . . . ?
F12 C35 C34 O7 153(3) . . . . ?
F12 C35 C34 O8 -31(5) . . . . ?
F11 C35 C34 O7 23(5) . . . . ?
F11 C35 C34 O8 -160(4) . . . . ?
C37 C36 O10 Ag2 176.9(16) . . . . ?
C37 C36 O9 Ag3 -155.8(12) . . . . ?
O10A C36A O9A Ag3 27(4) . . . . ?
O10A C36A C37A F14A -9(4) . . . . ?
O10A C36A C37A F13A 117(4) . . . . ?
O10A C36A C37A F15A -131(4) . . . . ?
F16 C41 C40 O11 174(2) . . . . ?
F16 C41 C40 O12 -9(2) . . . . ?
F18 C41 C40 O11 68(3) . . . . ?
F18 C41 C40 O12 -115(3) . . . . ?
F17 C41 C40 O11 -79(4) . . . . ?
F17 C41 C40 O12 98(3) . . . . ?
F16A C41A C40A O11A -114(4) . . . . ?
F16A C41A C40A O12A 64(3) . . . . ?
F18A C41A C40A O11A 124(4) . . . . ?
F18A C41A C40A O12A -57(3) . . . . ?
F17A C41A C40A O11A 4(4) . . . . ?
F17A C41A C40A O12A -178(3) . . . . ?
O7 C34 C35A F12A 163(4) . . . . ?
O7 C34 C35A F11A 45(4) . . . . ?
O7 C34 C35A F10A -72(5) . . . . ?
O10 C36 C37 F15 -44(3) . . . . ?
O10 C36 C37 F14 -168(2) . . . . ?
O10 C36 C37 F13 74(3) . . . . ?
O10 C36 O9 Ag3 6(4) . . . . ?
O9 C36 C37 F15 120(2) . . . . ?
O9 C36 C37 F14 -4(3) . . . . ?
O9 C36 C37 F13 -122(2) . . . . ?
O9 C36 O10 Ag2 15(5) . . . . ?
O9A C36A C37A F14A 174(3) . . . . ?
O9A C36A C37A F13A -60(4) . . . . ?
O9A C36A C37A F15A 51(4) . . . . ?
O10B C36B C37B F14B 131(5) . . . . ?
O10B C36B C37B F13B 3(7) . . . . ?
O10B C36B C37B F15B -108(6) . . . . ?
C37A C36A O9A Ag3 -156(3) . . . . ?
O8 C34 C35A F12A -64(4) . . . . ?
O8 C34 C35A F11A 178(3) . . . . ?
O8 C34 C35A F10A 60(4) . . . . ?

loop_
_smtbx_masks_void_nr
_smtbx_masks_void_average_x
_smtbx_masks_void_average_y
_smtbx_masks_void_average_z
_smtbx_masks_void_volume
_smtbx_masks_void_count_electrons
_smtbx_masks_void_content
1 0.125 0.250 -0.725 353.7 105.6 ?
2 -0.125 0.750 -0.919 353.7 103.6 ?
